data_7014772
loop_
_publ_author_name
'Endo, Toru'
'Akutagawa, Tomoyuki'
'Noro, Shin-ichiro'
'Nakamura, Takayoshi'

_publ_section_title
;
 Supramolecular cations of the m-fluoroanilinium(dibenzo[18]crown-6) in
 ferromagnetic salt.
;
_journal_issue 7
_journal_name_full 'Dalton transactions (Cambridge, England : 2003)'
_journal_page_first 1491
_journal_page_last 1496
_journal_paper_doi 10.1039/c0dt01140a
_journal_volume 40
_journal_year 2011
_chemical_formula_moiety 'C35 H38 Cr F Mn N2 O19 '
_chemical_formula_sum 'C35 H38 Cr F Mn N2 O19'
_chemical_formula_weight 916.62
_space_group_IT_number 14
_symmetry_cell_setting monoclinic
_symmetry_Int_Tables_number 14
_symmetry_space_group_name_Hall '-P 2ybc'
_symmetry_space_group_name_H-M 'P 1 21/c 1'
_cell_angle_alpha 90.0000
_cell_angle_beta 101.367(2)
_cell_angle_gamma 90.0000
_cell_formula_units_Z 4
_cell_length_a 9.1437(7)
_cell_length_b 16.5084(10)
_cell_length_c 26.4142(17)
_cell_measurement_reflns_used 20497
_cell_measurement_temperature 173.0(2)
_cell_measurement_theta_max 27.5
_cell_measurement_theta_min 3.0
_cell_volume 3909.0(5)
_computing_cell_refinement PROCESS-AUTO
_computing_data_collection PROCESS-AUTO
_computing_data_reduction CrystalStructure
_computing_publication_material 'CrystalStructure 3.8'
_computing_structure_refinement CRYSTALS
_computing_structure_solution SIR2004
_diffrn_ambient_temperature 173.0(2)
_diffrn_detector_area_resol_mean 10.00
_diffrn_measured_fraction_theta_full 0.997
_diffrn_measured_fraction_theta_max 0.997
_diffrn_measurement_device_type 'Rigaku RAXIS-RAPID'
_diffrn_measurement_method \w
_diffrn_radiation_type 'Mo K\a'
_diffrn_radiation_wavelength 0.71075
_diffrn_reflns_av_R_equivalents 0.105
_diffrn_reflns_limit_h_max 11
_diffrn_reflns_limit_h_min -11
_diffrn_reflns_limit_k_max 21
_diffrn_reflns_limit_k_min -21
_diffrn_reflns_limit_l_max 34
_diffrn_reflns_limit_l_min -34
_diffrn_reflns_number 37722
_diffrn_reflns_theta_full 27.48
_diffrn_reflns_theta_max 27.48
_exptl_absorpt_coefficient_mu 0.689
_exptl_absorpt_correction_T_max 0.933
_exptl_absorpt_correction_T_min 0.649
_exptl_absorpt_correction_type multi-scan
_exptl_absorpt_process_details
;
Higashi, T. (1995). Program for Absorption Correction.
Rigaku Corporation, Tokyo, Japan.
;
_exptl_crystal_colour blue
_exptl_crystal_density_diffrn 1.557
_exptl_crystal_density_method 'not measured'
_exptl_crystal_description block
_exptl_crystal_F_000 1888.00
_exptl_crystal_size_max 0.10
_exptl_crystal_size_mid 0.10
_exptl_crystal_size_min 0.10
_refine_diff_density_max 0.92
_refine_diff_density_min -0.55
_refine_ls_extinction_method none
_refine_ls_goodness_of_fit_ref 1.176
_refine_ls_hydrogen_treatment refall
_refine_ls_number_parameters 544
_refine_ls_number_reflns 3606
_refine_ls_R_factor_gt 0.0501
_refine_ls_shift/su_max 0.0000
_refine_ls_structure_factor_coef Fsqd
_refine_ls_weighting_details
;
Chebychev polynomial with 3 parameters (Carruthers & Watkin, 1979)
11352.9000 15877.8000 5399.3800
;
_refine_ls_weighting_scheme calc
_refine_ls_wR_factor_ref 0.0769
_reflns_number_gt 3549
_reflns_number_total 8936
_reflns_threshold_expression F^2^>2.0\s(F^2^)
_cod_data_source_file C0DT01140A.TXT
_cod_data_source_block '__dB18C6-Cr-Mn-3fa'
_cod_original_formula_sum 'C35 H38 Cr F Mn N2 O19 '
_cod_database_code 7014772

loop_
_symmetry_equiv_pos_site_id
_symmetry_equiv_pos_as_xyz
1 +X,+Y,+Z
2 -X,1/2+Y,1/2-Z
3 -X,-Y,-Z
4 +X,1/2-Y,1/2+Z

loop_
_atom_site_label
_atom_site_type_symbol
_atom_site_fract_x
_atom_site_fract_y
_atom_site_fract_z
_atom_site_U_iso_or_equiv
_atom_site_adp_type
_atom_site_occupancy
_atom_site_symmetry_multiplicity
_atom_site_calc_flag
_atom_site_refinement_flags
_atom_site_disorder_assembly
_atom_site_disorder_group
Mn(1) Mn 0.71737(10) 0.49519(5) 0.75972(3) 0.0311(2) Uani 1.00 1 d . . .
Cr(1) Cr 0.21301(10) 0.32034(5) 0.75421(3) 0.0259(2) Uani 1.00 1 d . . .
F(1) F 0.4842(5) 0.4862(2) 0.56445(18) 0.0915(17) Uani 1.00 1 d . . .
O(1) O 0.4223(4) 0.3287(2) 0.79663(13) 0.0320(10) Uani 1.00 1 d . . .
O(2) O 0.7942(4) 0.4013(2) 0.71599(14) 0.0343(11) Uani 1.00 1 d . . .
O(3) O 0.2863(4) 0.4132(2) 0.71601(14) 0.0355(11) Uani 1.00 1 d . . .
O(4) O 0.2777(4) 0.2392(2) 0.70575(14) 0.0329(11) Uani 1.00 1 d . . .
O(5) O 0.4913(4) 0.4893(2) 0.71870(13) 0.0353(11) Uani 1.00 1 d . . .
O(6) O 0.6259(4) 0.4073(2) 0.80336(14) 0.0340(11) Uani 1.00 1 d . . .
O(7) O 0.1367(4) 0.3973(2) 0.80200(14) 0.0342(11) Uani 1.00 1 d . . .
O(8) O 0.7805(4) 0.5845(2) 0.71083(14) 0.0367(12) Uani 1.00 1 d . . .
O(9) O 0.1786(4) 0.2187(2) 0.79215(13) 0.0317(10) Uani 1.00 1 d . . .
O(10) O 0.9341(4) 0.4732(2) 0.80361(14) 0.0374(11) Uani 1.00 1 d . . .
O(11) O 0.8152(4) 0.0978(2) 0.55478(14) 0.0343(10) Uani 1.00 1 d . . .
O(12) O 0.9901(4) 0.2375(2) 0.57658(13) 0.0327(10) Uani 1.00 1 d . . .
O(13) O 0.9391(3) 0.3629(2) 0.50276(13) 0.0318(10) Uani 1.00 1 d . . .
O(14) O 0.5306(4) 0.2300(2) 0.41338(14) 0.0367(11) Uani 1.00 1 d . . .
O(15) O 0.7087(4) 0.3687(2) 0.42661(13) 0.0343(10) Uani 1.00 1 d . . .
O(16) O 0.6089(4) 0.0918(2) 0.47224(13) 0.0372(11) Uani 1.00 1 d . . .
O(17) O 0.6928(4) 0.6042(2) 0.80120(15) 0.0415(12) Uani 1.00 1 d . . .
O(18) O 0.0020(4) 0.3287(2) 0.71498(13) 0.0335(11) Uani 1.00 1 d . . .
O(19) O 1.1586(5) 0.7212(3) 0.17810(19) 0.0751(15) Uiso 1.00 1 d . . .
N(1) N 0.7084(5) 0.2489(2) 0.50842(17) 0.0313(11) Uani 1.00 1 d . . .
N(2) N 0.6281(9) 0.0611(5) 0.6623(3) 0.107(2) Uiso 1.00 1 d . . .
C(1) C 0.4960(6) 0.3866(3) 0.7828(2) 0.0303(15) Uani 1.00 1 d . . .
C(2) C 0.9450(6) 0.1907(3) 0.6166(2) 0.0356(16) Uani 1.00 1 d . . .
C(3) C 0.4180(6) 0.4351(3) 0.7350(2) 0.0289(15) Uani 1.00 1 d . . .
C(4) C 0.4709(6) 0.3086(3) 0.3991(2) 0.0418(18) Uani 1.00 1 d . . .
C(5) C 1.0173(6) 0.3205(3) 0.5901(2) 0.0340(15) Uani 1.00 1 d . . .
C(6) C 0.2734(6) 0.1655(3) 0.7208(2) 0.0321(16) Uani 1.00 1 d . . .
C(7) C 0.9608(6) 0.4007(3) 0.4579(2) 0.0336(16) Uani 1.00 1 d . . .
C(8) C 0.8365(6) 0.4049(3) 0.4177(2) 0.0323(15) Uani 1.00 1 d . . .
C(9) C 0.9337(6) 0.1046(3) 0.5999(2) 0.0356(16) Uani 1.00 1 d . . .
C(10) C 0.6147(6) 0.2875(3) 0.54182(19) 0.0323(15) Uani 1.00 1 d . . .
C(11) C 1.0657(6) 0.3619(3) 0.5453(2) 0.0348(15) Uani 1.00 1 d . . .
C(12) C 0.4209(6) 0.1711(3) 0.4202(2) 0.0398(17) Uani 1.00 1 d . . .
C(13) C 0.5886(6) 0.3575(3) 0.3825(2) 0.0411(17) Uani 1.00 1 d . . .
C(14) C 0.6766(10) 0.1070(6) 0.6946(3) 0.088(2) Uiso 1.00 1 d . . .
C(15) C 0.8476(7) 0.4423(3) 0.3718(2) 0.0382(17) Uani 1.00 1 d . . .
C(16) C 0.4457(7) 0.3618(5) 0.6034(2) 0.061(2) Uani 1.00 1 d . . .
C(17) C 0.8923(6) -0.0420(3) 0.5435(2) 0.0421(18) Uani 1.00 1 d . . .
C(18) C 0.8030(6) 0.0249(3) 0.5284(2) 0.0361(16) Uani 1.00 1 d . . .
C(19) C 0.4956(6) 0.0910(3) 0.4257(2) 0.0408(17) Uani 1.00 1 d . . .
C(20) C 0.6753(7) -0.0465(3) 0.4538(2) 0.0460(19) Uani 1.00 1 d . . .
C(21) C 0.6928(6) 0.0226(3) 0.4834(2) 0.0349(16) Uani 1.00 1 d . . .
C(22) C 1.0952(6) 0.4320(3) 0.4508(2) 0.0398(17) Uani 1.00 1 d . . .
C(23) C 0.7325(15) 0.1621(8) 0.7306(5) 0.169(5) Uiso 1.00 1 d . . .
C(24) C 1.1072(7) 0.4682(3) 0.4040(2) 0.0444(19) Uani 1.00 1 d . . .
C(25) C 0.9238(6) 0.3800(3) 0.73374(19) 0.0274(15) Uani 1.00 1 d . . .
C(26) C 0.9838(8) 0.4733(3) 0.3654(2) 0.048(2) Uani 1.00 1 d . . .
C(27) C 0.5070(8) 0.4046(4) 0.5684(2) 0.056(2) Uani 1.00 1 d . . .
C(28) C 0.5543(6) 0.2423(4) 0.5749(2) 0.0466(19) Uani 1.00 1 d . . .
C(29) C 0.4693(7) 0.2797(5) 0.6064(2) 0.056(2) Uani 1.00 1 d . . .
C(30) C 0.7680(7) -0.1129(3) 0.4686(2) 0.049(2) Uani 1.00 1 d . . .
C(31) C 0.8738(7) -0.1107(3) 0.5127(2) 0.048(2) Uani 1.00 1 d . . .
C(32) C 0.5937(7) 0.3701(3) 0.5374(2) 0.0440(18) Uani 1.00 1 d . . .
C(33) C 1.0666(7) 0.7203(4) 0.1283(2) 0.0556(18) Uiso 1.00 1 d P . .
C(34) C 1.0047(6) 0.4208(3) 0.7843(2) 0.0288(15) Uani 1.00 1 d . . .
C(35) C 0.7828(5) 0.6545(3) 0.7272(2) 0.0306(15) Uani 1.00 1 d . . .
H(1) H 0.6371 0.4017 0.5141 0.052 Uiso 1.00 1 c R . .
H(2) H 0.3882 0.3881 0.6248 0.073 Uiso 1.00 1 c R . .
H(3) H 0.5697 0.1853 0.5766 0.055 Uiso 1.00 1 c R . .
H(4) H 0.4273 0.2483 0.6301 0.067 Uiso 1.00 1 c R . .
H(5) H 0.6470 0.2330 0.4767 0.036 Uiso 1.00 1 c R . .
H(6) H 0.7812 0.2864 0.5019 0.036 Uiso 1.00 1 c R . .
H(7) H 0.7568 0.2026 0.5254 0.036 Uiso 1.00 1 c R . .
H(8) H 0.7623 0.4467 0.3448 0.046 Uiso 1.00 1 c R . .
H(9) H 1.1801 0.4288 0.4780 0.048 Uiso 1.00 1 c R . .
H(10) H 1.2002 0.4891 0.3991 0.055 Uiso 1.00 1 c R . .
H(11) H 0.9912 0.4984 0.3336 0.060 Uiso 1.00 1 c R . .
H(12) H 0.9653 -0.0408 0.5745 0.050 Uiso 1.00 1 c R . .
H(13) H 0.6007 -0.0488 0.4232 0.055 Uiso 1.00 1 c R . .
H(14) H 0.7576 -0.1601 0.4476 0.060 Uiso 1.00 1 c R . .
H(15) H 0.9350 -0.1568 0.5227 0.058 Uiso 1.00 1 c R . .
H(16) H 1.0169 0.1961 0.6477 0.041 Uiso 1.00 1 c R . .
H(17) H 0.8509 0.2091 0.6220 0.041 Uiso 1.00 1 c R . .
H(18) H 0.9288 0.3451 0.5965 0.040 Uiso 1.00 1 c R . .
H(19) H 1.0936 0.3245 0.6202 0.040 Uiso 1.00 1 c R . .
H(20) H 0.9115 0.0716 0.6269 0.042 Uiso 1.00 1 c R . .
H(21) H 1.0254 0.0876 0.5916 0.041 Uiso 1.00 1 c R . .
H(22) H 1.1455 0.3326 0.5357 0.040 Uiso 1.00 1 c R . .
H(23) H 1.0972 0.4156 0.5544 0.040 Uiso 1.00 1 c R . .
H(24) H 0.3869 0.3040 0.3716 0.048 Uiso 1.00 1 c R . .
H(25) H 0.4416 0.3337 0.4278 0.048 Uiso 1.00 1 c R . .
H(26) H 0.3830 0.1830 0.4503 0.047 Uiso 1.00 1 c R . .
H(27) H 0.3413 0.1711 0.3910 0.047 Uiso 1.00 1 c R . .
H(28) H 0.5495 0.4087 0.3700 0.047 Uiso 1.00 1 c R . .
H(29) H 0.6247 0.3299 0.3559 0.047 Uiso 1.00 1 c R . .
H(30) H 0.5405 0.0811 0.3967 0.048 Uiso 1.00 1 c R . .
H(31) H 0.4248 0.0496 0.4279 0.048 Uiso 1.00 1 c R . .
H(32) H 0.6582 0.1759 0.7497 0.202 Uiso 1.00 1 c R . .
H(33) H 0.8164 0.1397 0.7533 0.202 Uiso 1.00 1 c R . .
H(34) H 0.7620 0.2092 0.7146 0.202 Uiso 1.00 1 c R . .
H(35) H 1.1262 0.7283 0.1031 0.067 Uiso 1.00 1 c R . .
H(36) H 0.9946 0.7624 0.1258 0.067 Uiso 1.00 1 c R . .
H(37) H 1.0173 0.6695 0.1228 0.067 Uiso 1.00 1 c R . .

loop_
_atom_site_aniso_label
_atom_site_aniso_U_11
_atom_site_aniso_U_22
_atom_site_aniso_U_33
_atom_site_aniso_U_12
_atom_site_aniso_U_13
_atom_site_aniso_U_23
Mn(1) 0.0290(4) 0.0284(4) 0.0351(4) -0.0001(4) 0.0046(3) 0.0006(4)
Cr(1) 0.0245(5) 0.0250(4) 0.0270(4) -0.0005(4) 0.0021(3) 0.0018(4)
F(1) 0.113(4) 0.066(3) 0.100(3) 0.036(2) 0.031(2) -0.019(2)
O(1) 0.033(2) 0.030(2) 0.033(2) 0.0030(18) 0.0065(17) 0.0090(17)
O(2) 0.035(2) 0.032(2) 0.031(2) -0.0034(19) -0.0070(18) -0.0001(17)
O(3) 0.039(2) 0.027(2) 0.034(2) 0.0006(19) -0.0091(19) 0.0052(17)
O(4) 0.030(2) 0.038(2) 0.031(2) 0.0002(18) 0.0061(17) 0.0041(17)
O(5) 0.043(2) 0.028(2) 0.033(2) -0.0011(19) 0.0030(18) 0.0092(17)
O(6) 0.029(2) 0.040(2) 0.029(2) 0.0055(19) -0.0029(17) 0.0050(17)
O(7) 0.030(2) 0.037(2) 0.032(2) -0.0047(18) -0.0026(17) -0.0044(17)
O(8) 0.039(2) 0.036(2) 0.037(2) 0.0003(19) 0.0118(19) -0.0090(18)
O(9) 0.029(2) 0.037(2) 0.031(2) 0.0017(18) 0.0101(17) 0.0008(17)
O(10) 0.042(2) 0.036(2) 0.034(2) -0.0115(19) 0.0050(18) -0.0152(17)
O(11) 0.036(2) 0.032(2) 0.031(2) 0.0006(17) -0.0032(17) 0.0004(17)
O(12) 0.041(2) 0.031(2) 0.0256(19) -0.0007(18) 0.0061(17) 0.0027(16)
O(13) 0.032(2) 0.039(2) 0.0220(18) -0.0012(17) -0.0002(16) 0.0079(16)
O(14) 0.032(2) 0.044(2) 0.031(2) -0.0035(19) 0.0008(17) 0.0029(18)
O(15) 0.040(2) 0.037(2) 0.0235(18) 0.0014(19) -0.0005(17) 0.0015(16)
O(16) 0.038(2) 0.042(2) 0.027(2) -0.0026(19) -0.0035(17) -0.0010(17)
O(17) 0.043(2) 0.046(2) 0.040(2) 0.009(2) 0.019(2) 0.009(2)
O(18) 0.041(2) 0.031(2) 0.0280(19) -0.0020(19) 0.0047(17) -0.0079(17)
N(1) 0.028(2) 0.031(2) 0.030(2) -0.0004(19) -0.0074(18) 0.0034(19)
C(1) 0.034(3) 0.031(3) 0.025(2) 0.009(2) 0.000(2) 0.001(2)
C(2) 0.038(3) 0.041(3) 0.024(2) -0.000(2) -0.001(2) 0.002(2)
C(3) 0.031(3) 0.025(2) 0.028(2) 0.007(2) -0.000(2) 0.000(2)
C(4) 0.035(3) 0.047(3) 0.037(3) 0.006(3) -0.008(2) 0.003(2)
C(5) 0.038(3) 0.032(3) 0.029(2) 0.000(2) -0.000(2) -0.003(2)
C(6) 0.025(3) 0.040(3) 0.029(2) -0.005(2) 0.002(2) -0.002(2)
C(7) 0.044(3) 0.028(2) 0.031(3) 0.005(2) 0.013(2) -0.001(2)
C(8) 0.040(3) 0.027(2) 0.030(2) 0.007(2) 0.007(2) -0.000(2)
C(9) 0.033(3) 0.038(3) 0.033(3) -0.002(2) -0.001(2) 0.008(2)
C(10) 0.029(3) 0.045(3) 0.021(2) -0.004(2) 0.002(2) -0.003(2)
C(11) 0.034(3) 0.037(3) 0.030(2) 0.001(2) -0.001(2) 0.003(2)
C(12) 0.031(3) 0.061(4) 0.026(2) -0.012(3) 0.001(2) 0.004(2)
C(13) 0.049(4) 0.044(3) 0.024(2) 0.011(3) -0.008(2) 0.006(2)
C(15) 0.057(4) 0.026(2) 0.033(3) 0.010(2) 0.012(2) 0.005(2)
C(16) 0.040(4) 0.101(6) 0.041(3) 0.010(4) 0.007(3) -0.023(4)
C(17) 0.041(3) 0.033(3) 0.052(3) -0.002(2) 0.008(3) 0.001(2)
C(18) 0.039(3) 0.032(3) 0.039(3) -0.007(2) 0.012(2) 0.001(2)
C(19) 0.036(3) 0.053(3) 0.031(3) -0.010(3) -0.000(2) 0.002(2)
C(20) 0.049(4) 0.045(3) 0.043(3) -0.010(3) 0.008(3) -0.005(3)
C(21) 0.035(3) 0.037(3) 0.034(3) -0.005(2) 0.010(2) -0.001(2)
C(22) 0.042(3) 0.040(3) 0.038(3) 0.001(3) 0.009(2) 0.004(2)
C(24) 0.053(4) 0.039(3) 0.045(3) -0.007(3) 0.017(3) 0.006(2)
C(25) 0.036(3) 0.024(2) 0.021(2) -0.009(2) 0.003(2) 0.002(2)
C(26) 0.076(5) 0.037(3) 0.037(3) -0.000(3) 0.023(3) 0.009(2)
C(27) 0.058(4) 0.057(4) 0.051(4) 0.014(3) 0.011(3) -0.013(3)
C(28) 0.039(3) 0.061(4) 0.038(3) -0.001(3) 0.003(2) -0.001(3)
C(29) 0.042(4) 0.091(6) 0.036(3) -0.000(4) 0.009(3) 0.003(3)
C(30) 0.058(4) 0.037(3) 0.056(4) -0.009(3) 0.018(3) -0.008(3)
C(31) 0.042(4) 0.036(3) 0.068(4) -0.004(3) 0.013(3) 0.001(3)
C(32) 0.049(4) 0.046(3) 0.036(3) 0.011(3) 0.005(2) -0.001(3)
C(34) 0.038(3) 0.022(2) 0.029(2) -0.009(2) 0.012(2) -0.007(2)
C(35) 0.020(2) 0.042(3) 0.029(2) 0.000(2) 0.003(2) -0.006(2)

loop_
_atom_type_symbol
_atom_type_description
_atom_type_scat_dispersion_real
_atom_type_scat_dispersion_imag
_atom_type_scat_source
C C 0.003 0.002
;
International Tables for Crystallography
(1992, Vol. C, Tables 4.2.6.8 and 6.1.1.4)
;
H H 0.000 0.000
;
International Tables for Crystallography
(1992, Vol. C, Table 6.1.1.4)
;
Cr Cr 0.321 0.624
;
International Tables for Crystallography
(1992, Vol. C, Tables 4.2.6.8 and 6.1.1.4)
;
F F 0.017 0.010
;
International Tables for Crystallography
(1992, Vol. C, Tables 4.2.6.8 and 6.1.1.4)
;
Mn Mn 0.337 0.728
;
International Tables for Crystallography
(1992, Vol. C, Tables 4.2.6.8 and 6.1.1.4)
;
N N 0.006 0.003
;
International Tables for Crystallography
(1992, Vol. C, Tables 4.2.6.8 and 6.1.1.4)
;
O O 0.011 0.006
;
International Tables for Crystallography
(1992, Vol. C, Tables 4.2.6.8 and 6.1.1.4)
;

loop_
_geom_angle_atom_site_label_1
_geom_angle_atom_site_label_2
_geom_angle_atom_site_label_3
_geom_angle
_geom_angle_publ_flag
_geom_angle_site_symmetry_1
_geom_angle_site_symmetry_2
_geom_angle_site_symmetry_3
O(2) Mn(1) O(5) 94.65(14) yes . . .
O(2) Mn(1) O(6) 90.23(15) yes . . .
O(2) Mn(1) O(8) 91.01(15) yes . . .
O(2) Mn(1) O(10) 78.45(14) yes . . .
O(2) Mn(1) O(17) 165.15(16) yes . . .
O(5) Mn(1) O(6) 78.42(13) yes . . .
O(5) Mn(1) O(8) 94.33(14) yes . . .
O(5) Mn(1) O(10) 167.15(14) yes . . .
O(5) Mn(1) O(17) 96.28(14) yes . . .
O(6) Mn(1) O(8) 172.72(14) yes . . .
O(6) Mn(1) O(10) 90.69(14) yes . . .
O(6) Mn(1) O(17) 101.79(15) yes . . .
O(8) Mn(1) O(10) 96.59(15) yes . . .
O(8) Mn(1) O(17) 78.18(15) yes . . .
O(10) Mn(1) O(17) 92.57(14) yes . . .
O(1) Cr(1) O(3) 81.60(14) yes . . .
O(1) Cr(1) O(4) 91.90(14) yes . . .
O(1) Cr(1) O(7) 90.94(15) yes . . .
O(1) Cr(1) O(9) 90.29(14) yes . . .
O(1) Cr(1) O(18) 171.77(15) yes . . .
O(3) Cr(1) O(4) 91.10(15) yes . . .
O(3) Cr(1) O(7) 91.39(15) yes . . .
O(3) Cr(1) O(9) 169.04(16) yes . . .
O(3) Cr(1) O(18) 94.03(15) yes . . .
O(4) Cr(1) O(7) 176.47(15) yes . . .
O(4) Cr(1) O(9) 81.77(15) yes . . .
O(4) Cr(1) O(18) 95.16(14) yes . . .
O(7) Cr(1) O(9) 96.12(15) yes . . .
O(7) Cr(1) O(18) 82.17(15) yes . . .
O(9) Cr(1) O(18) 94.89(14) yes . . .
Cr(1) O(1) C(1) 113.0(3) yes . . .
Mn(1) O(2) C(25) 113.2(3) yes . . .
Cr(1) O(3) C(3) 113.7(3) yes . . .
Cr(1) O(4) C(6) 113.7(3) yes . . .
Mn(1) O(5) C(3) 113.0(3) yes . . .
Mn(1) O(6) C(1) 113.1(3) yes . . .
Cr(1) O(7) C(34) 112.7(3) yes . . 1_455
Mn(1) O(8) C(35) 115.3(3) yes . . .
Cr(1) O(9) C(35) 114.6(3) yes . . 2_646
Mn(1) O(10) C(34) 113.5(3) yes . . .
C(9) O(11) C(18) 117.1(3) yes . . .
C(2) O(12) C(5) 113.2(3) yes . . .
C(7) O(13) C(11) 116.2(4) yes . . .
C(4) O(14) C(12) 114.1(4) yes . . .
C(8) O(15) C(13) 117.0(4) yes . . .
C(19) O(16) C(21) 116.8(4) yes . . .
Mn(1) O(17) C(6) 112.7(3) yes . . 2_656
Cr(1) O(18) C(25) 113.7(3) yes . . 1_455
O(1) C(1) O(6) 126.5(4) yes . . .
O(1) C(1) C(3) 116.2(4) yes . . .
O(6) C(1) C(3) 117.3(4) yes . . .
O(12) C(2) C(9) 108.0(4) yes . . .
O(3) C(3) O(5) 127.2(4) yes . . .
O(3) C(3) C(1) 115.3(4) yes . . .
O(5) C(3) C(1) 117.5(4) yes . . .
O(14) C(4) C(13) 108.1(4) yes . . .
O(12) C(5) C(11) 107.5(4) yes . . .
O(4) C(6) O(17) 127.2(5) yes . . 2_646
O(4) C(6) C(35) 114.6(4) yes . . 2_646
O(17) C(6) C(35) 118.2(5) yes 2_646 . 2_646
O(13) C(7) C(8) 116.1(5) yes . . .
O(13) C(7) C(22) 124.5(4) yes . . .
C(8) C(7) C(22) 119.5(5) yes . . .
O(15) C(8) C(7) 116.2(4) yes . . .
O(15) C(8) C(15) 123.9(4) yes . . .
C(7) C(8) C(15) 119.9(5) yes . . .
O(11) C(9) C(2) 108.4(4) yes . . .
N(1) C(10) C(28) 120.2(5) yes . . .
N(1) C(10) C(32) 117.4(5) yes . . .
C(28) C(10) C(32) 122.3(5) yes . . .
O(13) C(11) C(5) 107.5(4) yes . . .
O(14) C(12) C(19) 107.3(4) yes . . .
O(15) C(13) C(4) 108.2(4) yes . . .
N(2) C(14) C(23) 178.0(11) yes . . .
C(8) C(15) C(26) 119.7(5) yes . . .
C(27) C(16) C(29) 118.0(7) yes . . .
C(18) C(17) C(31) 119.1(5) yes . . .
O(11) C(18) C(17) 124.3(4) yes . . .
O(11) C(18) C(21) 115.2(4) yes . . .
C(17) C(18) C(21) 120.6(5) yes . . .
O(16) C(19) C(12) 108.3(4) yes . . .
C(21) C(20) C(30) 119.8(5) yes . . .
O(16) C(21) C(18) 116.0(4) yes . . .
O(16) C(21) C(20) 124.7(4) yes . . .
C(18) C(21) C(20) 119.3(5) yes . . .
C(7) C(22) C(24) 120.5(5) yes . . .
C(22) C(24) C(26) 119.4(6) yes . . .
O(2) C(25) O(18) 127.7(4) yes . . 1_655
O(2) C(25) C(34) 117.5(4) yes . . .
O(18) C(25) C(34) 114.7(4) yes 1_655 . .
C(15) C(26) C(24) 121.0(5) yes . . .
F(1) C(27) C(16) 119.0(7) yes . . .
F(1) C(27) C(32) 117.5(6) yes . . .
C(16) C(27) C(32) 123.5(6) yes . . .
C(10) C(28) C(29) 119.3(6) yes . . .
C(16) C(29) C(28) 120.3(6) yes . . .
C(20) C(30) C(31) 120.6(5) yes . . .
C(17) C(31) C(30) 120.6(5) yes . . .
C(10) C(32) C(27) 116.6(6) yes . . .
O(7) C(34) O(10) 126.5(4) yes 1_655 . .
O(7) C(34) C(25) 116.2(4) yes 1_655 . .
O(10) C(34) C(25) 117.2(4) yes . . .
O(8) C(35) O(9) 129.3(5) yes . . 2_656
O(8) C(35) C(6) 115.5(4) yes . . 2_656
O(9) C(35) C(6) 115.3(4) yes 2_656 . 2_656
C(10) N(1) H(5) 109.4 no . . .
C(10) N(1) H(6) 109.5 no . . .
C(10) N(1) H(7) 109.5 no . . .
H(5) N(1) H(6) 109.5 no . . .
H(5) N(1) H(7) 109.5 no . . .
H(6) N(1) H(7) 109.5 no . . .
O(12) C(2) H(16) 109.7 no . . .
O(12) C(2) H(17) 109.9 no . . .
C(9) C(2) H(16) 110.0 no . . .
C(9) C(2) H(17) 109.8 no . . .
H(16) C(2) H(17) 109.5 no . . .
O(14) C(4) H(24) 109.9 no . . .
O(14) C(4) H(25) 109.7 no . . .
C(13) C(4) H(24) 110.0 no . . .
C(13) C(4) H(25) 109.6 no . . .
H(24) C(4) H(25) 109.5 no . . .
O(12) C(5) H(18) 110.1 no . . .
O(12) C(5) H(19) 109.9 no . . .
C(11) C(5) H(18) 109.8 no . . .
C(11) C(5) H(19) 110.1 no . . .
H(18) C(5) H(19) 109.4 no . . .
O(11) C(9) H(20) 109.7 no . . .
O(11) C(9) H(21) 109.7 no . . .
C(2) C(9) H(20) 109.8 no . . .
C(2) C(9) H(21) 109.7 no . . .
H(20) C(9) H(21) 109.5 no . . .
O(13) C(11) H(22) 109.8 no . . .
O(13) C(11) H(23) 110.1 no . . .
C(5) C(11) H(22) 109.8 no . . .
C(5) C(11) H(23) 110.1 no . . .
H(22) C(11) H(23) 109.5 no . . .
O(14) C(12) H(26) 110.1 no . . .
O(14) C(12) H(27) 109.9 no . . .
C(19) C(12) H(26) 109.9 no . . .
C(19) C(12) H(27) 110.1 no . . .
H(26) C(12) H(27) 109.5 no . . .
O(15) C(13) H(28) 109.8 no . . .
O(15) C(13) H(29) 109.8 no . . .
C(4) C(13) H(28) 109.9 no . . .
C(4) C(13) H(29) 109.6 no . . .
H(28) C(13) H(29) 109.5 no . . .
C(8) C(15) H(8) 120.0 no . . .
C(26) C(15) H(8) 120.2 no . . .
C(27) C(16) H(2) 121.1 no . . .
C(29) C(16) H(2) 120.9 no . . .
C(18) C(17) H(12) 120.4 no . . .
C(31) C(17) H(12) 120.5 no . . .
O(16) C(19) H(30) 109.7 no . . .
O(16) C(19) H(31) 109.8 no . . .
C(12) C(19) H(30) 109.8 no . . .
C(12) C(19) H(31) 109.9 no . . .
H(30) C(19) H(31) 109.5 no . . .
C(21) C(20) H(13) 120.1 no . . .
C(30) C(20) H(13) 120.1 no . . .
C(7) C(22) H(9) 119.6 no . . .
C(24) C(22) H(9) 119.9 no . . .
C(14) C(23) H(32) 109.1 no . . .
C(14) C(23) H(33) 109.3 no . . .
C(14) C(23) H(34) 110.0 no . . .
H(32) C(23) H(33) 109.5 no . . .
H(32) C(23) H(34) 109.5 no . . .
H(33) C(23) H(34) 109.5 no . . .
C(22) C(24) H(10) 120.3 no . . .
C(26) C(24) H(10) 120.3 no . . .
C(15) C(26) H(11) 119.5 no . . .
C(24) C(26) H(11) 119.6 no . . .
C(10) C(28) H(3) 120.3 no . . .
C(29) C(28) H(3) 120.4 no . . .
C(16) C(29) H(4) 119.9 no . . .
C(28) C(29) H(4) 119.8 no . . .
C(20) C(30) H(14) 119.7 no . . .
C(31) C(30) H(14) 119.6 no . . .
C(17) C(31) H(15) 119.7 no . . .
C(30) C(31) H(15) 119.7 no . . .
C(10) C(32) H(1) 121.8 no . . .
C(27) C(32) H(1) 121.6 no . . .
O(19) C(33) H(35) 109.5 no . . .
O(19) C(33) H(36) 109.6 no . . .
O(19) C(33) H(37) 109.3 no . . .
H(35) C(33) H(36) 109.5 no . . .
H(35) C(33) H(37) 109.5 no . . .
H(36) C(33) H(37) 109.5 no . . .

loop_
_geom_bond_atom_site_label_1
_geom_bond_atom_site_label_2
_geom_bond_distance
_geom_bond_publ_flag
_geom_bond_site_symmetry_1
_geom_bond_site_symmetry_2
Mn(1) O(2) 2.134(3) yes . .
Mn(1) O(5) 2.139(3) yes . .
Mn(1) O(6) 2.125(3) yes . .
Mn(1) O(8) 2.114(4) yes . .
Mn(1) O(10) 2.121(3) yes . .
Mn(1) O(17) 2.141(4) yes . .
Cr(1) O(1) 2.023(3) yes . .
Cr(1) O(3) 2.021(3) yes . .
Cr(1) O(4) 2.020(3) yes . .
Cr(1) O(7) 2.010(4) yes . .
Cr(1) O(9) 2.011(3) yes . .
Cr(1) O(18) 2.007(3) yes . .
F(1) C(27) 1.365(8) yes . .
O(1) C(1) 1.263(6) yes . .
O(2) C(25) 1.237(6) yes . .
O(3) C(3) 1.262(6) yes . .
O(4) C(6) 1.284(7) yes . .
O(5) C(3) 1.245(6) yes . .
O(6) C(1) 1.253(6) yes . .
O(7) C(34) 1.267(6) yes . 1_455
O(8) C(35) 1.233(6) yes . .
O(9) C(35) 1.257(6) yes . 2_646
O(10) C(34) 1.246(7) yes . .
O(11) C(9) 1.448(6) yes . .
O(11) C(18) 1.384(6) yes . .
O(12) C(2) 1.434(6) yes . .
O(12) C(5) 1.425(6) yes . .
O(13) C(7) 1.388(6) yes . .
O(13) C(11) 1.445(5) yes . .
O(14) C(4) 1.430(7) yes . .
O(14) C(12) 1.434(7) yes . .
O(15) C(8) 1.372(7) yes . .
O(15) C(13) 1.448(6) yes . .
O(16) C(19) 1.443(6) yes . .
O(16) C(21) 1.375(6) yes . .
O(17) C(6) 1.236(7) yes . 2_656
O(18) C(25) 1.270(7) yes . 1_455
O(19) C(33) 1.414(7) yes . .
N(1) C(10) 1.489(7) yes . .
N(2) C(14) 1.161(12) yes . .
C(1) C(3) 1.545(7) yes . .
C(2) C(9) 1.487(7) yes . .
C(4) C(13) 1.479(8) yes . .
C(5) C(11) 1.508(8) yes . .
C(6) C(35) 1.567(8) yes . 2_646
C(7) C(8) 1.396(7) yes . .
C(7) C(22) 1.380(8) yes . .
C(8) C(15) 1.382(7) yes . .
C(10) C(28) 1.348(8) yes . .
C(10) C(32) 1.379(8) yes . .
C(12) C(19) 1.483(8) yes . .
C(14) C(23) 1.341(16) yes . .
C(15) C(26) 1.387(9) yes . .
C(16) C(27) 1.366(10) yes . .
C(16) C(29) 1.372(12) yes . .
C(17) C(18) 1.386(7) yes . .
C(17) C(31) 1.386(8) yes . .
C(18) C(21) 1.398(7) yes . .
C(20) C(21) 1.375(8) yes . .
C(20) C(30) 1.394(8) yes . .
C(22) C(24) 1.395(8) yes . .
C(24) C(26) 1.367(8) yes . .
C(25) C(34) 1.549(6) yes . .
C(27) C(32) 1.370(10) yes . .
C(28) C(29) 1.391(10) yes . .
C(30) C(31) 1.361(8) yes . .
N(1) H(5) 0.950 no . .
N(1) H(6) 0.950 no . .
N(1) H(7) 0.950 no . .
C(2) H(16) 0.950 no . .
C(2) H(17) 0.950 no . .
C(4) H(24) 0.950 no . .
C(4) H(25) 0.950 no . .
C(5) H(18) 0.950 no . .
C(5) H(19) 0.950 no . .
C(9) H(20) 0.950 no . .
C(9) H(21) 0.950 no . .
C(11) H(22) 0.950 no . .
C(11) H(23) 0.950 no . .
C(12) H(26) 0.950 no . .
C(12) H(27) 0.950 no . .
C(13) H(28) 0.950 no . .
C(13) H(29) 0.950 no . .
C(15) H(8) 0.950 no . .
C(16) H(2) 0.950 no . .
C(17) H(12) 0.950 no . .
C(19) H(30) 0.950 no . .
C(19) H(31) 0.950 no . .
C(20) H(13) 0.950 no . .
C(22) H(9) 0.950 no . .
C(23) H(32) 0.950 no . .
C(23) H(33) 0.950 no . .
C(23) H(34) 0.950 no . .
C(24) H(10) 0.950 no . .
C(26) H(11) 0.950 no . .
C(28) H(3) 0.950 no . .
C(29) H(4) 0.950 no . .
C(30) H(14) 0.950 no . .
C(31) H(15) 0.950 no . .
C(32) H(1) 0.950 no . .
C(33) H(35) 0.950 no . .
C(33) H(36) 0.950 no . .
C(33) H(37) 0.950 no . .

loop_
_geom_contact_atom_site_label_1
_geom_contact_atom_site_label_2
_geom_contact_distance
_geom_contact_publ_flag
_geom_contact_site_symmetry_1
_geom_contact_site_symmetry_2
F(1) F(1) 3.503(6) ? . 3_666
F(1) O(15) 3.012(6) ? . 3_666
F(1) C(4) 3.524(7) ? . 3_666
F(1) C(8) 3.549(7) ? . 3_666
F(1) C(13) 3.071(7) ? . 3_666
F(1) C(32) 3.552(7) ? . 3_666
O(1) O(14) 3.198(4) ? . 4_555
O(1) C(4) 3.490(6) ? . 4_555
O(1) C(12) 3.266(6) ? . 4_555
O(1) C(19) 3.595(6) ? . 4_555
O(2) O(19) 3.409(6) ? . 3_766
O(3) C(15) 3.384(6) ? . 3_666
O(3) C(26) 3.484(7) ? . 3_666
O(4) C(2) 3.551(6) ? . 1_455
O(4) C(29) 3.495(8) ? . .
O(5) C(14) 3.573(11) ? . 2_656
O(6) O(19) 2.871(6) ? . 3_766
O(7) O(19) 3.458(6) ? . 3_666
O(7) N(2) 3.468(9) ? . 2_656
O(7) C(33) 3.458(8) ? . 3_666
O(8) C(24) 3.499(7) ? . 3_766
O(8) C(26) 3.364(8) ? . 3_766
O(9) O(19) 3.473(6) ? . 3_666
O(9) C(4) 3.514(6) ? . 4_555
O(9) C(33) 3.508(8) ? . 3_666
O(10) O(19) 3.379(6) ? . 3_766
O(10) C(9) 3.383(6) ? . 2_756
O(11) N(1) 2.865(5) ? . .
O(11) C(28) 3.488(7) ? . .
O(12) N(1) 2.843(5) ? . .
O(12) C(10) 3.474(6) ? . .
O(12) C(30) 3.404(8) ? . 3_756
O(12) C(31) 3.557(7) ? . 3_756
O(13) N(1) 2.853(5) ? . .
O(13) C(10) 3.552(6) ? . .
O(13) C(32) 3.459(7) ? . .
O(14) O(1) 3.198(4) ? . 4_554
O(14) N(1) 2.726(5) ? . .
O(14) C(10) 3.461(6) ? . .
O(15) F(1) 3.012(6) ? . 3_666
O(15) N(1) 2.930(5) ? . .
O(15) C(10) 3.582(6) ? . .
O(15) C(32) 3.300(7) ? . .
O(16) N(1) 2.851(5) ? . .
O(17) N(2) 3.340(10) ? . 2_656
O(17) C(14) 3.402(10) ? . 2_656
O(18) O(19) 3.528(6) ? . 3_666
O(18) C(2) 3.416(6) ? . 1_455
O(18) C(5) 3.331(6) ? . 1_455
O(19) O(2) 3.409(6) ? . 3_766
O(19) O(6) 2.871(6) ? . 3_766
O(19) O(7) 3.458(6) ? . 3_666
O(19) O(9) 3.473(6) ? . 3_666
O(19) O(10) 3.379(6) ? . 3_766
O(19) O(18) 3.528(6) ? . 3_666
O(19) C(1) 3.595(7) ? . 3_766
O(19) C(23) 3.094(13) ? . 3_766
O(19) C(25) 3.078(7) ? . 3_766
O(19) C(34) 3.049(7) ? . 3_766
N(1) O(11) 2.865(5) ? . .
N(1) O(12) 2.843(5) ? . .
N(1) O(13) 2.853(5) ? . .
N(1) O(14) 2.726(5) ? . .
N(1) O(15) 2.930(5) ? . .
N(1) O(16) 2.851(5) ? . .
N(1) C(2) 3.367(6) ? . .
N(1) C(4) 3.400(6) ? . .
N(1) C(5) 3.410(6) ? . .
N(1) C(12) 3.403(6) ? . .
N(2) O(7) 3.468(9) ? . 2_646
N(2) O(17) 3.340(10) ? . 2_646
N(2) C(1) 3.513(10) ? . 2_646
N(2) C(3) 3.508(10) ? . 2_646
N(2) C(9) 3.586(11) ? . .
N(2) C(19) 3.457(10) ? . 3_656
C(1) O(19) 3.595(7) ? . 3_766
C(1) N(2) 3.513(10) ? . 2_656
C(2) O(4) 3.551(6) ? . 1_655
C(2) O(18) 3.416(6) ? . 1_655
C(2) N(1) 3.367(6) ? . .
C(3) N(2) 3.508(10) ? . 2_656
C(3) C(14) 3.591(11) ? . 2_656
C(4) F(1) 3.524(7) ? . 3_666
C(4) O(1) 3.490(6) ? . 4_554
C(4) O(9) 3.514(6) ? . 4_554
C(4) N(1) 3.400(6) ? . .
C(5) O(18) 3.331(6) ? . 1_655
C(5) N(1) 3.410(6) ? . .
C(8) F(1) 3.549(7) ? . 3_666
C(8) C(33) 3.460(8) ? . 2_745
C(9) O(10) 3.383(6) ? . 2_746
C(9) N(2) 3.586(11) ? . .
C(9) C(30) 3.561(9) ? . 3_756
C(10) O(12) 3.474(6) ? . .
C(10) O(13) 3.552(6) ? . .
C(10) O(14) 3.461(6) ? . .
C(10) O(15) 3.582(6) ? . .
C(11) C(16) 3.511(8) ? . 1_655
C(12) O(1) 3.266(6) ? . 4_554
C(12) N(1) 3.403(6) ? . .
C(13) F(1) 3.071(7) ? . 3_666
C(14) O(5) 3.573(11) ? . 2_646
C(14) O(17) 3.402(10) ? . 2_646
C(14) C(3) 3.591(11) ? . 2_646
C(15) O(3) 3.384(6) ? . 3_666
C(16) C(11) 3.511(8) ? . 1_455
C(17) C(17) 3.587(9) ? . 3_756
C(19) O(1) 3.595(6) ? . 4_554
C(19) N(2) 3.457(10) ? . 3_656
C(23) O(19) 3.094(13) ? . 3_766
C(24) O(8) 3.499(7) ? . 3_766
C(25) O(19) 3.078(7) ? . 3_766
C(26) O(3) 3.484(7) ? . 3_666
C(26) O(8) 3.364(8) ? . 3_766
C(28) O(11) 3.488(7) ? . .
C(29) O(4) 3.495(8) ? . .
C(30) O(12) 3.404(8) ? . 3_756
C(30) C(9) 3.561(9) ? . 3_756
C(31) O(12) 3.557(7) ? . 3_756
C(32) F(1) 3.552(7) ? . 3_666
C(32) O(13) 3.459(7) ? . .
C(32) O(15) 3.300(7) ? . .
C(33) O(7) 3.458(8) ? . 3_666
C(33) O(9) 3.508(8) ? . 3_666
C(33) C(8) 3.460(8) ? . 2_755
C(33) C(34) 3.430(8) ? . 3_766
C(34) O(19) 3.049(7) ? . 3_766
C(34) C(33) 3.430(8) ? . 3_766
Cr(1) H(19) 3.494 ? . 1_455
Cr(1) H(27) 3.575 ? . 4_555
F(1) H(1) 2.839 ? . 3_666
F(1) H(9) 3.367 ? . 1_455
F(1) H(10) 2.886 ? . 3_766
F(1) H(25) 3.047 ? . 3_666
F(1) H(28) 2.512 ? . 3_666
O(1) H(24) 3.013 ? . 4_555
O(1) H(27) 2.736 ? . 4_555
O(1) H(29) 3.404 ? . 4_555
O(1) H(30) 3.041 ? . 4_555
O(2) H(10) 3.548 ? . 3_766
O(2) H(11) 3.053 ? . 3_766
O(2) H(34) 3.183 ? . .
O(3) H(2) 2.780 ? . .
O(3) H(8) 2.801 ? . 3_666
O(3) H(11) 2.996 ? . 3_666
O(3) H(19) 3.147 ? . 1_455
O(4) H(2) 3.533 ? . .
O(4) H(4) 2.639 ? . .
O(4) H(16) 2.665 ? . 1_455
O(4) H(19) 2.903 ? . 1_455
O(4) H(32) 3.598 ? . .
O(5) H(2) 2.985 ? . .
O(5) H(8) 2.789 ? . 3_666
O(5) H(28) 2.851 ? . 3_666
O(5) H(32) 3.537 ? . 2_656
O(6) H(30) 2.737 ? . 4_555
O(7) H(20) 3.511 ? . 2_656
O(7) H(27) 2.927 ? . 4_555
O(7) H(36) 3.597 ? . 3_666
O(7) H(37) 2.873 ? . 3_666
O(8) H(10) 3.185 ? . 3_766
O(8) H(11) 2.929 ? . 3_766
O(8) H(24) 3.025 ? . 3_666
O(8) H(28) 3.338 ? . 3_666
O(9) H(24) 2.568 ? . 4_555
O(9) H(27) 3.288 ? . 4_555
O(9) H(33) 3.519 ? . 1_455
O(9) H(36) 2.943 ? . 3_666
O(10) H(12) 3.177 ? . 2_756
O(10) H(20) 2.642 ? . 2_756
O(10) H(21) 3.311 ? . 2_756
O(10) H(37) 3.032 ? . 3_766
O(11) H(3) 2.824 ? . .
O(11) H(5) 3.218 ? . .
O(11) H(6) 3.403 ? . .
O(11) H(7) 1.929 ? . .
O(11) H(15) 3.492 ? . 3_756
O(11) H(31) 3.368 ? . 3_656
O(12) H(6) 2.590 ? . .
O(12) H(7) 2.362 ? . .
O(12) H(14) 2.818 ? . 3_756
O(12) H(15) 3.135 ? . 3_756
O(13) H(1) 2.907 ? . .
O(13) H(5) 3.389 ? . .
O(13) H(6) 1.914 ? . .
O(13) H(7) 3.246 ? . .
O(13) H(35) 3.529 ? . 2_745
O(14) H(5) 1.796 ? . .
O(14) H(6) 3.077 ? . .
O(14) H(7) 3.290 ? . .
O(14) H(35) 3.252 ? . 2_745
O(15) H(1) 2.582 ? . .
O(15) H(5) 2.717 ? . .
O(15) H(6) 2.391 ? . .
O(15) H(35) 2.955 ? . 2_745
O(16) H(3) 3.242 ? . .
O(16) H(5) 2.356 ? . .
O(16) H(6) 3.597 ? . .
O(16) H(7) 2.529 ? . .
O(16) H(31) 3.582 ? . 3_656
O(17) H(4) 3.309 ? . 2_656
O(17) H(16) 3.123 ? . 2_756
O(17) H(21) 3.443 ? . 2_756
O(17) H(32) 3.436 ? . 2_656
O(18) H(11) 3.136 ? . 3_666
O(18) H(16) 2.839 ? . 1_455
O(18) H(17) 3.239 ? . 1_455
O(18) H(18) 3.080 ? . 1_455
O(18) H(19) 2.794 ? . 1_455
O(18) H(34) 2.948 ? . 1_455
O(19) H(29) 2.942 ? . 2_755
O(19) H(32) 2.841 ? . 3_766
O(19) H(33) 2.907 ? . 3_766
O(19) H(34) 3.011 ? . 3_766
N(1) H(17) 3.097 ? . .
N(1) H(18) 3.186 ? . .
N(1) H(25) 3.225 ? . .
N(1) H(26) 3.254 ? . .
N(1) H(35) 3.582 ? . 2_745
N(2) H(3) 3.023 ? . .
N(2) H(13) 2.767 ? . 3_656
N(2) H(17) 3.480 ? . .
N(2) H(20) 2.929 ? . .
N(2) H(30) 3.062 ? . 3_656
N(2) H(31) 2.966 ? . 3_656
C(1) H(27) 3.559 ? . 4_555
C(1) H(30) 3.005 ? . 4_555
C(2) H(3) 3.387 ? . .
C(2) H(6) 3.484 ? . .
C(2) H(7) 2.678 ? . .
C(2) H(14) 3.514 ? . 3_756
C(2) H(34) 3.362 ? . .
C(3) H(2) 2.973 ? . .
C(3) H(8) 3.099 ? . 3_666
C(4) H(1) 3.477 ? . .
C(4) H(5) 2.656 ? . .
C(4) H(6) 3.539 ? . .
C(5) H(2) 3.516 ? . 1_655
C(5) H(6) 2.903 ? . .
C(5) H(7) 3.284 ? . .
C(6) H(4) 3.305 ? . .
C(6) H(16) 2.774 ? . 1_455
C(6) H(32) 3.454 ? . .
C(7) H(1) 3.565 ? . .
C(7) H(6) 2.891 ? . .
C(7) H(23) 3.084 ? . 3_766
C(7) H(35) 3.289 ? . 2_745
C(7) H(36) 3.258 ? . 2_745
C(8) H(1) 3.413 ? . .
C(8) H(6) 3.077 ? . .
C(8) H(23) 3.085 ? . 3_766
C(8) H(35) 2.998 ? . 2_745
C(8) H(36) 3.152 ? . 2_745
C(9) H(3) 3.525 ? . .
C(9) H(7) 2.802 ? . .
C(9) H(14) 3.432 ? . 3_756
C(10) H(17) 3.004 ? . .
C(10) H(18) 3.099 ? . .
C(10) H(25) 3.205 ? . .
C(10) H(26) 3.359 ? . .
C(11) H(2) 3.295 ? . 1_655
C(11) H(6) 2.908 ? . .
C(12) H(5) 2.516 ? . .
C(13) H(1) 3.495 ? . .
C(13) H(5) 3.191 ? . .
C(13) H(6) 3.498 ? . .
C(13) H(35) 3.333 ? . 2_745
C(14) H(3) 3.337 ? . .
C(14) H(4) 3.466 ? . .
C(14) H(17) 3.203 ? . .
C(14) H(20) 3.109 ? . .
C(15) H(2) 3.547 ? . 3_666
C(15) H(23) 3.027 ? . 3_766
C(15) H(33) 3.371 ? . 4_554
C(15) H(35) 3.594 ? . 2_745
C(15) H(36) 3.297 ? . 2_745
C(16) H(19) 3.392 ? . 1_455
C(16) H(22) 3.005 ? . 1_455
C(16) H(23) 3.315 ? . 1_455
C(17) H(26) 3.456 ? . 3_656
C(17) H(31) 3.141 ? . 3_656
C(17) H(37) 3.029 ? . 4_555
C(18) H(7) 2.962 ? . .
C(18) H(31) 2.853 ? . 3_656
C(19) H(5) 2.914 ? . .
C(20) H(3) 3.195 ? . 3_656
C(20) H(21) 3.268 ? . 3_756
C(20) H(26) 3.509 ? . 3_656
C(20) H(31) 3.428 ? . 3_656
C(21) H(5) 3.498 ? . .
C(21) H(7) 3.185 ? . .
C(21) H(31) 3.011 ? . 3_656
C(22) H(23) 3.056 ? . 3_766
C(22) H(36) 3.458 ? . 2_745
C(23) H(8) 3.475 ? . 4_555
C(23) H(17) 3.350 ? . .
C(24) H(1) 3.573 ? . 3_766
C(24) H(18) 3.099 ? . 3_766
C(24) H(23) 3.030 ? . 3_766
C(24) H(36) 3.570 ? . 2_745
C(25) H(11) 2.888 ? . 3_766
C(25) H(34) 3.178 ? . .
C(26) H(18) 3.213 ? . 3_766
C(26) H(19) 3.449 ? . 3_766
C(26) H(23) 3.002 ? . 3_766
C(26) H(33) 3.578 ? . 4_554
C(26) H(36) 3.493 ? . 2_745
C(27) H(9) 3.462 ? . 1_455
C(27) H(10) 3.175 ? . 3_766
C(27) H(22) 3.458 ? . 1_455
C(27) H(28) 3.570 ? . 3_666
C(28) H(13) 3.498 ? . 3_656
C(28) H(14) 3.107 ? . 3_656
C(28) H(17) 2.806 ? . .
C(28) H(26) 3.493 ? . .
C(29) H(14) 3.011 ? . 3_656
C(29) H(22) 3.292 ? . 1_455
C(30) H(3) 3.307 ? . 3_656
C(30) H(21) 2.730 ? . 3_756
C(30) H(26) 3.000 ? . 3_656
C(31) H(21) 3.097 ? . 3_756
C(31) H(26) 2.965 ? . 3_656
C(31) H(31) 3.553 ? . 3_656
C(31) H(35) 3.551 ? . 4_555
C(31) H(37) 3.099 ? . 4_555
C(32) H(10) 3.243 ? . 3_766
C(32) H(18) 3.179 ? . .
C(32) H(25) 3.015 ? . .
C(33) H(12) 3.338 ? . 4_554
C(33) H(15) 3.002 ? . 4_554
C(33) H(29) 3.309 ? . 2_755
C(34) H(11) 3.397 ? . 3_766
C(34) H(20) 3.402 ? . 2_756
C(34) H(37) 2.912 ? . 3_766
C(35) H(16) 3.513 ? . 2_756
C(35) H(24) 2.845 ? . 3_666
H(1) F(1) 2.839 ? . 3_666
H(1) O(13) 2.907 ? . .
H(1) O(15) 2.582 ? . .
H(1) C(4) 3.477 ? . .
H(1) C(7) 3.565 ? . .
H(1) C(8) 3.413 ? . .
H(1) C(13) 3.495 ? . .
H(1) C(24) 3.573 ? . 3_766
H(1) H(9) 3.245 ? . 3_766
H(1) H(10) 3.062 ? . 3_766
H(1) H(18) 3.230 ? . .
H(1) H(25) 2.836 ? . .
H(2) O(3) 2.780 ? . .
H(2) O(4) 3.533 ? . .
H(2) O(5) 2.985 ? . .
H(2) C(3) 2.973 ? . .
H(2) C(5) 3.516 ? . 1_455
H(2) C(11) 3.295 ? . 1_455
H(2) C(15) 3.547 ? . 3_666
H(2) H(8) 3.227 ? . 3_666
H(2) H(19) 2.871 ? . 1_455
H(2) H(22) 3.041 ? . 1_455
H(2) H(23) 2.965 ? . 1_455
H(2) H(28) 3.402 ? . 3_666
H(3) O(11) 2.824 ? . .
H(3) O(16) 3.242 ? . .
H(3) N(2) 3.023 ? . .
H(3) C(2) 3.387 ? . .
H(3) C(9) 3.525 ? . .
H(3) C(14) 3.337 ? . .
H(3) C(20) 3.195 ? . 3_656
H(3) C(30) 3.307 ? . 3_656
H(3) H(13) 2.741 ? . 3_656
H(3) H(14) 2.963 ? . 3_656
H(3) H(17) 2.644 ? . .
H(3) H(26) 3.435 ? . .
H(4) O(4) 2.639 ? . .
H(4) O(17) 3.309 ? . 2_646
H(4) C(6) 3.305 ? . .
H(4) C(14) 3.466 ? . .
H(4) H(13) 3.571 ? . 3_656
H(4) H(14) 2.796 ? . 3_656
H(4) H(19) 3.262 ? . 1_455
H(4) H(22) 3.502 ? . 1_455
H(4) H(34) 3.475 ? . .
H(5) O(11) 3.218 ? . .
H(5) O(13) 3.389 ? . .
H(5) O(14) 1.796 ? . .
H(5) O(15) 2.717 ? . .
H(5) O(16) 2.356 ? . .
H(5) C(4) 2.656 ? . .
H(5) C(12) 2.516 ? . .
H(5) C(13) 3.191 ? . .
H(5) C(19) 2.914 ? . .
H(5) C(21) 3.498 ? . .
H(5) H(24) 3.484 ? . .
H(5) H(25) 2.646 ? . .
H(5) H(26) 2.515 ? . .
H(5) H(27) 3.389 ? . .
H(5) H(29) 3.540 ? . .
H(5) H(30) 3.299 ? . .
H(5) H(35) 3.235 ? . 2_745
H(6) O(11) 3.403 ? . .
H(6) O(12) 2.590 ? . .
H(6) O(13) 1.914 ? . .
H(6) O(14) 3.077 ? . .
H(6) O(15) 2.391 ? . .
H(6) O(16) 3.597 ? . .
H(6) C(2) 3.484 ? . .
H(6) C(4) 3.539 ? . .
H(6) C(5) 2.903 ? . .
H(6) C(7) 2.891 ? . .
H(6) C(8) 3.077 ? . .
H(6) C(11) 2.908 ? . .
H(6) C(13) 3.498 ? . .
H(6) H(15) 3.522 ? . 3_756
H(6) H(17) 3.363 ? . .
H(6) H(18) 2.771 ? . .
H(6) H(22) 3.362 ? . .
H(6) H(25) 3.418 ? . .
H(6) H(35) 3.202 ? . 2_745
H(7) O(11) 1.929 ? . .
H(7) O(12) 2.362 ? . .
H(7) O(13) 3.246 ? . .
H(7) O(14) 3.290 ? . .
H(7) O(16) 2.529 ? . .
H(7) C(2) 2.678 ? . .
H(7) C(5) 3.284 ? . .
H(7) C(9) 2.802 ? . .
H(7) C(18) 2.962 ? . .
H(7) C(21) 3.185 ? . .
H(7) H(15) 3.397 ? . 3_756
H(7) H(17) 2.531 ? . .
H(7) H(18) 3.221 ? . .
H(7) H(20) 3.517 ? . .
H(7) H(21) 3.317 ? . .
H(8) O(3) 2.801 ? . 3_666
H(8) O(5) 2.789 ? . 3_666
H(8) C(3) 3.099 ? . 3_666
H(8) C(23) 3.475 ? . 4_554
H(8) H(2) 3.227 ? . 3_666
H(8) H(23) 3.542 ? . 3_766
H(8) H(32) 3.222 ? . 4_554
H(8) H(33) 2.933 ? . 4_554
H(9) F(1) 3.367 ? . 1_655
H(9) C(27) 3.462 ? . 1_655
H(9) H(1) 3.245 ? . 3_766
H(9) H(23) 3.592 ? . 3_766
H(9) H(25) 3.344 ? . 1_655
H(10) F(1) 2.886 ? . 3_766
H(10) O(2) 3.548 ? . 3_766
H(10) O(8) 3.185 ? . 3_766
H(10) C(27) 3.175 ? . 3_766
H(10) C(32) 3.243 ? . 3_766
H(10) H(1) 3.062 ? . 3_766
H(10) H(18) 2.992 ? . 3_766
H(10) H(23) 3.562 ? . 3_766
H(10) H(25) 3.371 ? . 1_655
H(11) O(2) 3.053 ? . 3_766
H(11) O(3) 2.996 ? . 3_666
H(11) O(8) 2.929 ? . 3_766
H(11) O(18) 3.136 ? . 3_666
H(11) C(25) 2.888 ? . 3_766
H(11) C(34) 3.397 ? . 3_766
H(11) H(18) 3.174 ? . 3_766
H(11) H(19) 3.318 ? . 3_766
H(11) H(23) 3.514 ? . 3_766
H(11) H(33) 3.305 ? . 4_554
H(12) O(10) 3.177 ? . 2_746
H(12) C(33) 3.338 ? . 4_555
H(12) H(31) 3.558 ? . 3_656
H(12) H(35) 3.446 ? . 4_555
H(12) H(37) 2.475 ? . 4_555
H(13) N(2) 2.767 ? . 3_656
H(13) C(28) 3.498 ? . 3_656
H(13) H(3) 2.741 ? . 3_656
H(13) H(4) 3.571 ? . 3_656
H(13) H(21) 3.574 ? . 3_756
H(14) O(12) 2.818 ? . 3_756
H(14) C(2) 3.514 ? . 3_756
H(14) C(9) 3.432 ? . 3_756
H(14) C(28) 3.107 ? . 3_656
H(14) C(29) 3.011 ? . 3_656
H(14) H(3) 2.963 ? . 3_656
H(14) H(4) 2.796 ? . 3_656
H(14) H(21) 2.693 ? . 3_756
H(14) H(22) 2.989 ? . 3_756
H(14) H(26) 3.229 ? . 3_656
H(15) O(11) 3.492 ? . 3_756
H(15) O(12) 3.135 ? . 3_756
H(15) C(33) 3.002 ? . 4_555
H(15) H(6) 3.522 ? . 3_756
H(15) H(7) 3.397 ? . 3_756
H(15) H(21) 3.313 ? . 3_756
H(15) H(22) 3.300 ? . 3_756
H(15) H(26) 3.157 ? . 3_656
H(15) H(35) 2.737 ? . 4_555
H(15) H(36) 3.188 ? . 4_555
H(15) H(37) 2.610 ? . 4_555
H(16) O(4) 2.665 ? . 1_655
H(16) O(17) 3.123 ? . 2_746
H(16) O(18) 2.839 ? . 1_655
H(16) C(6) 2.774 ? . 1_655
H(16) C(35) 3.513 ? . 2_746
H(16) H(34) 3.198 ? . .
H(17) O(18) 3.239 ? . 1_655
H(17) N(1) 3.097 ? . .
H(17) N(2) 3.480 ? . .
H(17) C(10) 3.004 ? . .
H(17) C(14) 3.203 ? . .
H(17) C(23) 3.350 ? . .
H(17) C(28) 2.806 ? . .
H(17) H(3) 2.644 ? . .
H(17) H(6) 3.363 ? . .
H(17) H(7) 2.531 ? . .
H(17) H(34) 2.725 ? . .
H(18) O(18) 3.080 ? . 1_655
H(18) N(1) 3.186 ? . .
H(18) C(10) 3.099 ? . .
H(18) C(24) 3.099 ? . 3_766
H(18) C(26) 3.213 ? . 3_766
H(18) C(32) 3.179 ? . .
H(18) H(1) 3.230 ? . .
H(18) H(6) 2.771 ? . .
H(18) H(7) 3.221 ? . .
H(18) H(10) 2.992 ? . 3_766
H(18) H(11) 3.174 ? . 3_766
H(19) Cr(1) 3.494 ? . 1_655
H(19) O(3) 3.147 ? . 1_655
H(19) O(4) 2.903 ? . 1_655
H(19) O(18) 2.794 ? . 1_655
H(19) C(16) 3.392 ? . 1_655
H(19) C(26) 3.449 ? . 3_766
H(19) H(2) 2.871 ? . 1_655
H(19) H(4) 3.262 ? . 1_655
H(19) H(11) 3.318 ? . 3_766
H(20) O(7) 3.511 ? . 2_646
H(20) O(10) 2.642 ? . 2_746
H(20) N(2) 2.929 ? . .
H(20) C(14) 3.109 ? . .
H(20) C(34) 3.402 ? . 2_746
H(20) H(7) 3.517 ? . .
H(21) O(10) 3.311 ? . 2_746
H(21) O(17) 3.443 ? . 2_746
H(21) C(20) 3.268 ? . 3_756
H(21) C(30) 2.730 ? . 3_756
H(21) C(31) 3.097 ? . 3_756
H(21) H(7) 3.317 ? . .
H(21) H(13) 3.574 ? . 3_756
H(21) H(14) 2.693 ? . 3_756
H(21) H(15) 3.313 ? . 3_756
H(22) C(16) 3.005 ? . 1_655
H(22) C(27) 3.458 ? . 1_655
H(22) C(29) 3.292 ? . 1_655
H(22) H(2) 3.041 ? . 1_655
H(22) H(4) 3.502 ? . 1_655
H(22) H(6) 3.362 ? . .
H(22) H(14) 2.989 ? . 3_756
H(22) H(15) 3.300 ? . 3_756
H(23) C(7) 3.084 ? . 3_766
H(23) C(8) 3.085 ? . 3_766
H(23) C(15) 3.027 ? . 3_766
H(23) C(16) 3.315 ? . 1_655
H(23) C(22) 3.056 ? . 3_766
H(23) C(24) 3.030 ? . 3_766
H(23) C(26) 3.002 ? . 3_766
H(23) H(2) 2.965 ? . 1_655
H(23) H(8) 3.542 ? . 3_766
H(23) H(9) 3.592 ? . 3_766
H(23) H(10) 3.562 ? . 3_766
H(23) H(11) 3.514 ? . 3_766
H(24) O(1) 3.013 ? . 4_554
H(24) O(8) 3.025 ? . 3_666
H(24) O(9) 2.568 ? . 4_554
H(24) C(35) 2.845 ? . 3_666
H(24) H(5) 3.484 ? . .
H(24) H(36) 3.570 ? . 2_645
H(25) F(1) 3.047 ? . 3_666
H(25) N(1) 3.225 ? . .
H(25) C(10) 3.205 ? . .
H(25) C(32) 3.015 ? . .
H(25) H(1) 2.836 ? . .
H(25) H(5) 2.646 ? . .
H(25) H(6) 3.418 ? . .
H(25) H(9) 3.344 ? . 1_455
H(25) H(10) 3.371 ? . 1_455
H(26) N(1) 3.254 ? . .
H(26) C(10) 3.359 ? . .
H(26) C(17) 3.456 ? . 3_656
H(26) C(20) 3.509 ? . 3_656
H(26) C(28) 3.493 ? . .
H(26) C(30) 3.000 ? . 3_656
H(26) C(31) 2.965 ? . 3_656
H(26) H(3) 3.435 ? . .
H(26) H(5) 2.515 ? . .
H(26) H(14) 3.229 ? . 3_656
H(26) H(15) 3.157 ? . 3_656
H(27) Cr(1) 3.575 ? . 4_554
H(27) O(1) 2.736 ? . 4_554
H(27) O(7) 2.927 ? . 4_554
H(27) O(9) 3.288 ? . 4_554
H(27) C(1) 3.559 ? . 4_554
H(27) H(5) 3.389 ? . .
H(27) H(36) 3.372 ? . 2_645
H(27) H(37) 3.228 ? . 2_645
H(28) F(1) 2.512 ? . 3_666
H(28) O(5) 2.851 ? . 3_666
H(28) O(8) 3.338 ? . 3_666
H(28) C(27) 3.570 ? . 3_666
H(28) H(2) 3.402 ? . 3_666
H(29) O(1) 3.404 ? . 4_554
H(29) O(19) 2.942 ? . 2_745
H(29) C(33) 3.309 ? . 2_745
H(29) H(5) 3.540 ? . .
H(29) H(32) 2.883 ? . 4_554
H(29) H(33) 3.541 ? . 4_554
H(29) H(35) 2.865 ? . 2_745
H(29) H(36) 3.596 ? . 2_745
H(30) O(1) 3.041 ? . 4_554
H(30) O(6) 2.737 ? . 4_554
H(30) N(2) 3.062 ? . 3_656
H(30) C(1) 3.005 ? . 4_554
H(30) H(5) 3.299 ? . .
H(31) O(11) 3.368 ? . 3_656
H(31) O(16) 3.582 ? . 3_656
H(31) N(2) 2.966 ? . 3_656
H(31) C(17) 3.141 ? . 3_656
H(31) C(18) 2.853 ? . 3_656
H(31) C(20) 3.428 ? . 3_656
H(31) C(21) 3.011 ? . 3_656
H(31) C(31) 3.553 ? . 3_656
H(31) H(12) 3.558 ? . 3_656
H(32) O(4) 3.598 ? . .
H(32) O(5) 3.537 ? . 2_646
H(32) O(17) 3.436 ? . 2_646
H(32) O(19) 2.841 ? . 3_766
H(32) C(6) 3.454 ? . .
H(32) H(8) 3.222 ? . 4_555
H(32) H(29) 2.883 ? . 4_555
H(33) O(9) 3.519 ? . 1_655
H(33) O(19) 2.907 ? . 3_766
H(33) C(15) 3.371 ? . 4_555
H(33) C(26) 3.578 ? . 4_555
H(33) H(8) 2.933 ? . 4_555
H(33) H(11) 3.305 ? . 4_555
H(33) H(29) 3.541 ? . 4_555
H(34) O(2) 3.183 ? . .
H(34) O(18) 2.948 ? . 1_655
H(34) O(19) 3.011 ? . 3_766
H(34) C(2) 3.362 ? . .
H(34) C(25) 3.178 ? . .
H(34) H(4) 3.475 ? . .
H(34) H(16) 3.198 ? . .
H(34) H(17) 2.725 ? . .
H(35) O(13) 3.529 ? . 2_755
H(35) O(14) 3.252 ? . 2_755
H(35) O(15) 2.955 ? . 2_755
H(35) N(1) 3.582 ? . 2_755
H(35) C(7) 3.289 ? . 2_755
H(35) C(8) 2.998 ? . 2_755
H(35) C(13) 3.333 ? . 2_755
H(35) C(15) 3.594 ? . 2_755
H(35) C(31) 3.551 ? . 4_554
H(35) H(5) 3.235 ? . 2_755
H(35) H(6) 3.202 ? . 2_755
H(35) H(12) 3.446 ? . 4_554
H(35) H(15) 2.737 ? . 4_554
H(35) H(29) 2.865 ? . 2_755
H(36) O(7) 3.597 ? . 3_666
H(36) O(9) 2.943 ? . 3_666
H(36) C(7) 3.258 ? . 2_755
H(36) C(8) 3.152 ? . 2_755
H(36) C(15) 3.297 ? . 2_755
H(36) C(22) 3.458 ? . 2_755
H(36) C(24) 3.570 ? . 2_755
H(36) C(26) 3.493 ? . 2_755
H(36) H(15) 3.188 ? . 4_554
H(36) H(24) 3.570 ? . 2_655
H(36) H(27) 3.372 ? . 2_655
H(36) H(29) 3.596 ? . 2_755
H(37) O(7) 2.873 ? . 3_666
H(37) O(10) 3.032 ? . 3_766
H(37) C(17) 3.029 ? . 4_554
H(37) C(31) 3.099 ? . 4_554
H(37) C(34) 2.912 ? . 3_766
H(37) H(12) 2.475 ? . 4_554
H(37) H(15) 2.610 ? . 4_554
H(37) H(27) 3.228 ? . 2_655
